data_7226713
loop_
_publ_author_name
'pasupathy, saravanan'
'Shanmugam, Sundaramoorthy'
'R, Raghunathan'

_publ_section_title
;
 Regioselective synthesis of spiroxindolopyrrolidine: A one step
 cycoladdition reaction twists inherent optical and fluorescence property
 of Ferrocene-Anthracene dyad
;
_journal_name_full 'RSC Adv.'
_journal_paper_doi 10.1039/C6RA22482B
_journal_year 2016
_chemical_formula_moiety 'C44 H36 Fe N2 O2, C H Cl3'
_chemical_formula_sum 'C45 H37 Cl3 Fe N2 O2'
_chemical_formula_weight 799.97
_chemical_name_systematic
; 
 ? 
;
_space_group_IT_number 15
_symmetry_cell_setting monoclinic
_symmetry_space_group_name_Hall '-C 2yc'
_symmetry_space_group_name_H-M 'C 1 2/c 1'
_atom_sites_solution_hydrogens geom
_atom_sites_solution_primary direct
_atom_sites_solution_secondary difmap
_audit_creation_method SHELXL-97
_audit_update_record
;
2014-05-09 deposited with the CCDC.
2016-10-05 downloaded from the CCDC.
;
_cell_angle_alpha 90.000(5)
_cell_angle_beta 115.764(5)
_cell_angle_gamma 90.000(5)
_cell_formula_units_Z 8
_cell_length_a 30.641(5)
_cell_length_b 11.325(5)
_cell_length_c 24.008(5)
_cell_measurement_reflns_used 4415
_cell_measurement_temperature 293(2)
_cell_measurement_theta_max 28.32
_cell_measurement_theta_min 1.48
_cell_volume 7503(4)
_computing_cell_refinement APEX2
_computing_data_collection 'APEX2 (Bruker, 2008)'
_computing_data_reduction 'SAINT (Bruker, 2008)'
_computing_molecular_graphics 'ORTEP3 (Farrugia, 1997)'
_computing_publication_material 'SHELXL97 and PLATON (Spek, 2003)'
_computing_structure_refinement 'SHELXL-97 (Sheldrick, 2008)'
_computing_structure_solution 'SHELXS97 (Sheldrick, 2008)'
_diffrn_ambient_temperature 293(2)
_diffrn_measured_fraction_theta_full 0.991
_diffrn_measured_fraction_theta_max 0.991
_diffrn_measurement_device_type 'Bruker SMART APEXII area-detector diffractometer'
_diffrn_measurement_method '\w and \f scans'
_diffrn_radiation_monochromator graphite
_diffrn_radiation_source 'fine-focus sealed tube'
_diffrn_radiation_type MoK\a
_diffrn_radiation_wavelength 0.71073
_diffrn_reflns_av_R_equivalents 0.0734
_diffrn_reflns_av_sigmaI/netI 0.0833
_diffrn_reflns_limit_h_max 40
_diffrn_reflns_limit_h_min -40
_diffrn_reflns_limit_k_max 15
_diffrn_reflns_limit_k_min -14
_diffrn_reflns_limit_l_max 32
_diffrn_reflns_limit_l_min -31
_diffrn_reflns_number 35046
_diffrn_reflns_theta_full 28.32
_diffrn_reflns_theta_max 28.32
_diffrn_reflns_theta_min 1.48
_diffrn_standards_number 0
_exptl_absorpt_coefficient_mu 0.658
_exptl_absorpt_correction_T_max 0.906
_exptl_absorpt_correction_T_min 0.877
_exptl_absorpt_correction_type multi-scan
_exptl_absorpt_process_details 'SADABS(Bruker, 2008)'
_exptl_crystal_colour Pink
_exptl_crystal_density_diffrn 1.416
_exptl_crystal_density_method 'not measured'
_exptl_crystal_description Block
_exptl_crystal_F_000 3312
_exptl_crystal_size_max 0.2
_exptl_crystal_size_mid 0.18
_exptl_crystal_size_min 0.15
_refine_diff_density_max 0.498
_refine_diff_density_min -0.650
_refine_diff_density_rms 0.055
_refine_ls_extinction_method none
_refine_ls_goodness_of_fit_ref 1.016
_refine_ls_hydrogen_treatment mixed
_refine_ls_matrix_type full
_refine_ls_number_parameters 483
_refine_ls_number_reflns 9255
_refine_ls_number_restraints 0
_refine_ls_restrained_S_all 1.016
_refine_ls_R_factor_all 0.1399
_refine_ls_R_factor_gt 0.0532
_refine_ls_shift/su_max 0.001
_refine_ls_shift/su_mean 0.000
_refine_ls_structure_factor_coef Fsqd
_refine_ls_weighting_details 'calc w=1/[\s^2^(Fo^2^)+(0.0658P)^2^+0.6574P] where P=(Fo^2^+2Fc^2^)/3'
_refine_ls_weighting_scheme calc
_refine_ls_wR_factor_gt 0.1255
_refine_ls_wR_factor_ref 0.1598
_reflns_number_gt 4415
_reflns_number_total 9255
_reflns_threshold_expression >2sigma(I)
_cod_data_source_file c6ra22482b2.cif
_cod_data_source_block shelxl
_cod_depositor_comments
;
The following automatic conversions were performed:

'_symmetry_cell_setting' value 'Monoclinic' changed to 'monoclinic'
according to
/usr/data/users/saulius/crontab/automatic-downloads/rss-feeds/RSC/lib/dictionaries/cif_core.dic
dictionary named 'cif_core.dic' version 2.4.2 from 2011-04-26.

'_exptl_absorpt_correction_type' value 'Multi-scan' changed to
'multi-scan' according to
/usr/data/users/saulius/crontab/automatic-downloads/rss-feeds/RSC/lib/dictionaries/cif_core.dic
dictionary named 'cif_core.dic' version 2.4.2 from 2011-04-26.

Automatic conversion script
Id: cif_fix_values 4268 2015-11-12 08:31:59Z antanas 
;
_cod_original_sg_symbol_H-M C2/c
_cod_database_code 7226713

loop_
_symmetry_equiv_pos_as_xyz
'x, y, z'
'-x, y, -z+1/2'
'x+1/2, y+1/2, z'
'-x+1/2, y+1/2, -z+1/2'
'-x, -y, -z'
'x, -y, z-1/2'
'-x+1/2, -y+1/2, -z'
'x+1/2, -y+1/2, z-1/2'

loop_
_atom_site_label
_atom_site_type_symbol
_atom_site_fract_x
_atom_site_fract_y
_atom_site_fract_z
_atom_site_U_iso_or_equiv
_atom_site_adp_type
_atom_site_occupancy
_atom_site_symmetry_multiplicity
_atom_site_calc_flag
_atom_site_refinement_flags
C1 C 0.30088(10) 0.0730(3) 1.02027(13) 0.0404(7) Uani 1 1 d .
C2 C 0.28368(10) -0.0421(3) 0.99656(13) 0.0462(8) Uani 1 1 d .
H2 H 0.2940 -0.1166 1.0193 0.055 Uiso 1 1 calc R
C3 C 0.24840(11) -0.0291(3) 0.93448(14) 0.0525(9) Uani 1 1 d .
H3 H 0.2306 -0.0933 0.9064 0.063 Uiso 1 1 calc R
C4 C 0.24421(11) 0.0919(4) 0.91973(15) 0.0559(9) Uani 1 1 d .
H4 H 0.2232 0.1257 0.8793 0.067 Uiso 1 1 calc R
C5 C 0.27614(11) 0.1559(3) 0.97128(14) 0.0488(8) Uani 1 1 d .
H5 H 0.2806 0.2418 0.9736 0.059 Uiso 1 1 calc R
C6 C 0.37519(14) -0.0522(4) 0.9575(2) 0.0717(12) Uani 1 1 d .
H6 H 0.3902 -0.1172 0.9866 0.086 Uiso 1 1 calc R
C7 C 0.33956(15) -0.0640(4) 0.8965(2) 0.0731(12) Uani 1 1 d .
H7 H 0.3254 -0.1382 0.8754 0.088 Uiso 1 1 calc R
C8 C 0.32802(14) 0.0485(5) 0.87143(17) 0.0738(12) Uani 1 1 d .
H8 H 0.3042 0.0676 0.8293 0.089 Uiso 1 1 calc R
C9 C 0.35673(15) 0.1303(4) 0.91653(19) 0.0676(11) Uani 1 1 d .
H9 H 0.3567 0.2162 0.9115 0.081 Uiso 1 1 calc R
C10 C 0.38571(13) 0.0661(4) 0.96973(18) 0.0684(12) Uani 1 1 d .
H10 H 0.4095 0.0995 1.0088 0.082 Uiso 1 1 calc R
C11 C 0.33933(10) 0.1052(3) 1.08119(13) 0.0399(7) Uani 1 1 d .
C12 C 0.36605(10) 0.0054(3) 1.12536(12) 0.0374(7) Uani 1 1 d .
H12 H 0.3665 -0.0642 1.1014 0.045 Uiso 1 1 calc R
C13 C 0.41842(10) 0.0382(3) 1.17010(14) 0.0406(7) Uani 1 1 d .
C14 C 0.42974(11) -0.0330(3) 1.22888(13) 0.0495(8) Uani 1 1 d .
H14A H 0.4554 -0.0896 1.2359 0.059 Uiso 1 1 calc R
H14B H 0.4399 0.0188 1.2645 0.059 Uiso 1 1 calc R
C15 C 0.34446(10) -0.0292(3) 1.17080(13) 0.0385(7) Uani 1 1 d .
C16 C 0.32164(11) 0.0691(3) 1.19200(13) 0.0419(8) Uani 1 1 d .
C17 C 0.34147(13) 0.1693(3) 1.22646(14) 0.0534(9) Uani 1 1 d .
H17 H 0.3738 0.1887 1.2385 0.064 Uiso 1 1 calc R
C18 C 0.31197(16) 0.2404(3) 1.24275(16) 0.0665(11) Uani 1 1 d .
H18 H 0.3244 0.3088 1.2655 0.080 Uiso 1 1 calc R
C19 C 0.26425(16) 0.2099(4) 1.22526(17) 0.0758(12) Uani 1 1 d .
H19 H 0.2452 0.2578 1.2373 0.091 Uiso 1 1 calc R
C20 C 0.24419(13) 0.1118(4) 1.19097(17) 0.0646(10) Uani 1 1 d .
H20 H 0.2118 0.0929 1.1790 0.077 Uiso 1 1 calc R
C21 C 0.27332(11) 0.0418(3) 1.17468(14) 0.0471(8) Uani 1 1 d .
C22 C 0.30139(11) -0.1160(3) 1.14007(14) 0.0432(8) Uani 1 1 d .
C23 C 0.21472(11) -0.1249(3) 1.11878(18) 0.0659(11) Uani 1 1 d .
H23A H 0.2091 -0.1487 1.1539 0.079 Uiso 1 1 calc R
H23B H 0.2161 -0.1960 1.0971 0.079 Uiso 1 1 calc R
C24 C 0.17235(12) -0.0513(3) 1.07597(16) 0.0526(9) Uani 1 1 d .
C25 C 0.13117(12) -0.0476(4) 1.08454(18) 0.0714(12) Uani 1 1 d .
H25 H 0.1294 -0.0907 1.1165 0.086 Uiso 1 1 calc R
C26 C 0.09217(14) 0.0196(4) 1.0461(2) 0.0864(14) Uani 1 1 d .
H26 H 0.0643 0.0220 1.0524 0.104 Uiso 1 1 calc R
C27 C 0.09417(16) 0.0818(4) 0.9994(2) 0.0813(14) Uani 1 1 d .
H27 H 0.0678 0.1273 0.9737 0.098 Uiso 1 1 calc R
C28 C 0.13489(16) 0.0783(4) 0.98972(17) 0.0750(12) Uani 1 1 d .
H28 H 0.1362 0.1209 0.9574 0.090 Uiso 1 1 calc R
C29 C 0.17416(15) 0.0113(4) 1.02814(18) 0.0674(11) Uani 1 1 d .
H29 H 0.2019 0.0086 1.0215 0.081 Uiso 1 1 calc R
C30 C 0.37957(12) -0.1157(3) 1.27547(14) 0.0559(9) Uani 1 1 d .
H30A H 0.3810 -0.0422 1.2961 0.084 Uiso 1 1 calc R
H30B H 0.4053 -0.1664 1.3022 0.084 Uiso 1 1 calc R
H30C H 0.3489 -0.1531 1.2654 0.084 Uiso 1 1 calc R
C31 C 0.45485(10) 0.0327(3) 1.14273(13) 0.0405(7) Uani 1 1 d .
C32 C 0.46380(11) -0.0754(3) 1.12029(14) 0.0445(8) Uani 1 1 d .
C33 C 0.44264(12) -0.1862(3) 1.12414(15) 0.0522(9) Uani 1 1 d .
H33 H 0.4227 -0.1895 1.1443 0.063 Uiso 1 1 calc R
C34 C 0.45086(14) -0.2855(4) 1.09938(18) 0.0679(11) Uani 1 1 d .
H34 H 0.4358 -0.3554 1.1017 0.081 Uiso 1 1 calc R
C35 C 0.48198(15) -0.2856(4) 1.06999(19) 0.0751(12) Uani 1 1 d .
H35 H 0.4873 -0.3551 1.0533 0.090 Uiso 1 1 calc R
C36 C 0.50383(13) -0.1856(4) 1.06621(17) 0.0665(11) Uani 1 1 d .
H36 H 0.5244 -0.1864 1.0469 0.080 Uiso 1 1 calc R
C37 C 0.49613(11) -0.0780(3) 1.09122(14) 0.0524(9) Uani 1 1 d .
C38 C 0.51971(11) 0.0260(4) 1.08820(15) 0.0566(10) Uani 1 1 d .
H38 H 0.5404 0.0244 1.0692 0.068 Uiso 1 1 calc R
C39 C 0.51300(11) 0.1300(3) 1.11257(14) 0.0495(9) Uani 1 1 d .
C40 C 0.53959(13) 0.2343(4) 1.11205(17) 0.0683(11) Uani 1 1 d .
H40 H 0.5609 0.2316 1.0940 0.082 Uiso 1 1 calc R
C41 C 0.53401(14) 0.3359(4) 1.13741(19) 0.0742(12) Uani 1 1 d .
H41 H 0.5521 0.4020 1.1376 0.089 Uiso 1 1 calc R
C42 C 0.50145(14) 0.3426(4) 1.16318(18) 0.0710(11) Uani 1 1 d .
H42 H 0.4976 0.4137 1.1799 0.085 Uiso 1 1 calc R
C43 C 0.47498(12) 0.2472(3) 1.16456(15) 0.0565(9) Uani 1 1 d .
H43 H 0.4533 0.2546 1.1819 0.068 Uiso 1 1 calc R
C44 C 0.47975(10) 0.1360(3) 1.13997(13) 0.0426(8) Uani 1 1 d .
C45 C 0.38512(13) 0.5984(4) 0.21333(19) 0.0731(12) Uani 1 1 d .
H45 H 0.3716 0.6656 0.1854 0.088 Uiso 1 1 calc R
N1 N 0.38482(8) -0.0937(2) 1.21867(11) 0.0423(6) Uani 1 1 d .
N2 N 0.26158(9) -0.0653(2) 1.14166(12) 0.0496(7) Uani 1 1 d .
O1 O 0.34972(8) 0.2082(2) 1.09613(10) 0.0540(6) Uani 1 1 d .
O2 O 0.30299(8) -0.2114(2) 1.11882(11) 0.0569(6) Uani 1 1 d .
Fe1 Fe 0.314373(16) 0.03685(4) 0.946709(19) 0.04463(16) Uani 1 1 d .
Cl1 Cl 0.34902(7) 0.57137(13) 0.25050(9) 0.1407(7) Uani 1 1 d .
Cl2 Cl 0.38352(5) 0.47601(15) 0.16980(8) 0.1288(6) Uani 1 1 d .
Cl3 Cl 0.44483(4) 0.63079(12) 0.26383(7) 0.1156(5) Uani 1 1 d .
H13 H 0.4163(10) 0.113(3) 1.1805(13) 0.043(9) Uiso 1 1 d .

loop_
_atom_site_aniso_label
_atom_site_aniso_U_11
_atom_site_aniso_U_22
_atom_site_aniso_U_33
_atom_site_aniso_U_23
_atom_site_aniso_U_13
_atom_site_aniso_U_12
C1 0.0334(16) 0.055(2) 0.0379(16) 0.0001(14) 0.0202(14) -0.0016(14)
C2 0.0384(17) 0.062(2) 0.0413(16) -0.0018(16) 0.0199(14) -0.0088(16)
C3 0.0385(18) 0.076(3) 0.0448(18) -0.0097(18) 0.0198(15) -0.0134(18)
C4 0.0356(18) 0.087(3) 0.0430(18) 0.0026(19) 0.0151(15) 0.0045(18)
C5 0.0425(18) 0.061(2) 0.0477(18) 0.0028(17) 0.0240(16) 0.0077(16)
C6 0.065(3) 0.094(4) 0.075(3) 0.010(2) 0.048(2) 0.021(2)
C7 0.085(3) 0.078(3) 0.080(3) -0.028(2) 0.058(3) -0.019(2)
C8 0.067(3) 0.123(4) 0.0433(19) 0.003(2) 0.0357(19) -0.006(3)
C9 0.078(3) 0.070(3) 0.080(3) -0.002(2) 0.058(2) -0.012(2)
C10 0.044(2) 0.110(4) 0.062(2) -0.019(2) 0.0330(19) -0.017(2)
C11 0.0356(16) 0.055(2) 0.0380(16) 0.0013(15) 0.0240(13) 0.0007(15)
C12 0.0318(15) 0.0485(19) 0.0356(15) -0.0016(13) 0.0183(13) -0.0027(13)
C13 0.0318(16) 0.054(2) 0.0396(16) -0.0031(16) 0.0190(13) -0.0050(16)
C14 0.0365(17) 0.077(2) 0.0371(16) 0.0010(16) 0.0176(14) -0.0063(17)
C15 0.0316(15) 0.0469(19) 0.0417(16) -0.0013(14) 0.0202(13) -0.0045(14)
C16 0.0425(18) 0.051(2) 0.0384(16) 0.0027(14) 0.0231(14) 0.0020(15)
C17 0.057(2) 0.062(2) 0.0479(19) -0.0047(17) 0.0296(17) -0.0013(18)
C18 0.087(3) 0.067(3) 0.054(2) -0.0090(19) 0.039(2) 0.004(2)
C19 0.082(3) 0.095(3) 0.063(2) -0.001(2) 0.043(2) 0.029(3)
C20 0.050(2) 0.089(3) 0.062(2) -0.002(2) 0.0318(19) 0.010(2)
C21 0.0389(17) 0.063(2) 0.0432(17) 0.0075(17) 0.0217(15) 0.0045(17)
C22 0.0380(18) 0.051(2) 0.0408(17) 0.0067(16) 0.0173(14) -0.0040(15)
C23 0.0416(19) 0.076(3) 0.080(3) 0.011(2) 0.0269(19) -0.0134(19)
C24 0.0393(18) 0.061(2) 0.056(2) 0.0057(17) 0.0197(16) -0.0085(16)
C25 0.042(2) 0.110(3) 0.065(2) 0.024(2) 0.0252(18) -0.006(2)
C26 0.047(2) 0.123(4) 0.089(3) 0.021(3) 0.028(2) 0.006(2)
C27 0.060(3) 0.082(3) 0.073(3) 0.009(2) 0.002(2) 0.000(2)
C28 0.078(3) 0.086(3) 0.052(2) 0.013(2) 0.021(2) -0.019(2)
C29 0.062(2) 0.086(3) 0.064(2) 0.001(2) 0.036(2) -0.015(2)
C30 0.055(2) 0.075(3) 0.0467(18) 0.0115(18) 0.0301(17) 0.0002(18)
C31 0.0265(14) 0.060(2) 0.0347(15) 0.0014(15) 0.0124(12) -0.0019(15)
C32 0.0319(16) 0.060(2) 0.0417(17) 0.0025(15) 0.0165(14) 0.0017(15)
C33 0.0453(19) 0.058(2) 0.056(2) 0.0005(18) 0.0245(16) 0.0035(17)
C34 0.060(2) 0.060(3) 0.084(3) 0.000(2) 0.032(2) 0.005(2)
C35 0.073(3) 0.071(3) 0.086(3) -0.019(2) 0.039(2) 0.009(2)
C36 0.051(2) 0.088(3) 0.068(2) -0.011(2) 0.0325(19) 0.008(2)
C37 0.0362(17) 0.076(3) 0.0437(18) -0.0011(17) 0.0160(15) 0.0054(17)
C38 0.0361(18) 0.094(3) 0.0473(19) 0.003(2) 0.0248(15) -0.0054(19)
C39 0.0328(17) 0.074(3) 0.0423(17) 0.0040(17) 0.0168(14) -0.0047(17)
C40 0.049(2) 0.094(3) 0.070(2) 0.012(2) 0.034(2) -0.018(2)
C41 0.064(3) 0.078(3) 0.085(3) -0.001(2) 0.035(2) -0.027(2)
C42 0.072(3) 0.068(3) 0.076(3) -0.013(2) 0.035(2) -0.024(2)
C43 0.050(2) 0.065(3) 0.060(2) -0.0045(18) 0.0299(18) -0.0107(18)
C44 0.0299(15) 0.058(2) 0.0373(16) 0.0003(15) 0.0122(13) -0.0066(15)
C45 0.060(2) 0.079(3) 0.081(3) 0.013(2) 0.032(2) 0.006(2)
N1 0.0353(14) 0.0563(17) 0.0380(13) 0.0047(12) 0.0186(11) 0.0002(12)
N2 0.0337(14) 0.0606(19) 0.0568(16) 0.0019(14) 0.0219(13) -0.0063(13)
O1 0.0645(15) 0.0465(15) 0.0504(13) -0.0031(11) 0.0246(11) -0.0071(12)
O2 0.0556(15) 0.0478(15) 0.0674(15) -0.0057(12) 0.0268(12) -0.0076(12)
Fe1 0.0403(3) 0.0604(3) 0.0370(2) -0.0030(2) 0.0203(2) -0.0028(2)
Cl1 0.1986(18) 0.0972(11) 0.2099(18) 0.0000(10) 0.1668(16) -0.0180(10)
Cl2 0.0948(10) 0.1570(14) 0.1300(11) -0.0493(11) 0.0446(9) 0.0053(9)
Cl3 0.0800(8) 0.0873(9) 0.1354(11) 0.0101(8) 0.0056(8) 0.0092(7)

loop_
_atom_type_symbol
_atom_type_description
_atom_type_scat_dispersion_real
_atom_type_scat_dispersion_imag
_atom_type_scat_source
C C 0.0033 0.0016 'International Tables Vol C Tables 4.2.6.8 and 6.1.1.4'
H H 0.0000 0.0000 'International Tables Vol C Tables 4.2.6.8 and 6.1.1.4'
N N 0.0061 0.0033 'International Tables Vol C Tables 4.2.6.8 and 6.1.1.4'
O O 0.0106 0.0060 'International Tables Vol C Tables 4.2.6.8 and 6.1.1.4'
Fe Fe 0.3463 0.8444 'International Tables Vol C Tables 4.2.6.8 and 6.1.1.4'
Cl Cl 0.1484 0.1585 'International Tables Vol C Tables 4.2.6.8 and 6.1.1.4'

loop_
_geom_angle_atom_site_label_1
_geom_angle_atom_site_label_2
_geom_angle_atom_site_label_3
_geom_angle
C2 C1 C5 107.4(3)
C2 C1 C11 128.3(3)
C5 C1 C11 124.2(3)
C2 C1 Fe1 69.36(17)
C5 C1 Fe1 69.69(18)
C11 C1 Fe1 122.6(2)
C3 C2 C1 107.7(3)
C3 C2 Fe1 70.75(19)
C1 C2 Fe1 69.29(17)
C4 C3 C2 108.1(3)
C4 C3 Fe1 70.02(19)
C2 C3 Fe1 68.55(18)
C5 C4 C3 109.2(3)
C5 C4 Fe1 69.21(18)
C3 C4 Fe1 69.92(19)
C4 C5 C1 107.6(3)
C4 C5 Fe1 70.7(2)
C1 C5 Fe1 68.82(18)
C10 C6 C7 108.6(4)
C10 C6 Fe1 70.2(2)
C7 C6 Fe1 70.1(2)
C8 C7 C6 107.6(4)
C8 C7 Fe1 69.6(2)
C6 C7 Fe1 69.7(2)
C7 C8 C9 108.3(4)
C7 C8 Fe1 70.5(2)
C9 C8 Fe1 70.1(2)
C10 C9 C8 107.3(4)
C10 C9 Fe1 69.8(2)
C8 C9 Fe1 69.5(2)
C6 C10 C9 108.3(4)
C6 C10 Fe1 70.1(2)
C9 C10 Fe1 69.9(2)
O1 C11 C1 121.5(3)
O1 C11 C12 120.8(3)
C1 C11 C12 117.7(3)
C11 C12 C13 112.9(3)
C11 C12 C15 114.4(2)
C13 C12 C15 101.8(2)
C31 C13 C14 117.5(3)
C31 C13 C12 115.2(3)
C14 C13 C12 105.5(3)
N1 C14 C13 105.9(2)
N1 C15 C16 117.3(2)
N1 C15 C22 108.1(3)
C16 C15 C22 101.8(3)
N1 C15 C12 101.8(2)
C16 C15 C12 116.8(3)
C22 C15 C12 111.1(2)
C17 C16 C21 119.8(3)
C17 C16 C15 131.2(3)
C21 C16 C15 108.9(3)
C16 C17 C18 118.3(3)
C19 C18 C17 120.2(4)
C20 C19 C18 122.0(4)
C19 C20 C21 117.8(4)
C20 C21 C16 121.8(3)
C20 C21 N2 128.3(3)
C16 C21 N2 109.8(3)
O2 C22 N2 126.2(3)
O2 C22 C15 126.0(3)
N2 C22 C15 107.8(3)
N2 C23 C24 114.5(3)
C25 C24 C29 119.2(4)
C25 C24 C23 119.5(3)
C29 C24 C23 121.3(3)
C24 C25 C26 120.3(4)
C27 C26 C25 120.4(4)
C26 C27 C28 120.1(4)
C27 C28 C29 119.9(4)
C24 C29 C28 120.2(4)
C32 C31 C44 120.1(3)
C32 C31 C13 120.1(3)
C44 C31 C13 119.9(3)
C31 C32 C33 124.5(3)
C31 C32 C37 119.5(3)
C33 C32 C37 116.0(3)
C34 C33 C32 121.8(4)
C33 C34 C35 121.2(4)
C36 C35 C34 120.0(4)
C35 C36 C37 121.1(4)
C38 C37 C36 121.0(4)
C38 C37 C32 119.2(3)
C36 C37 C32 119.9(4)
C39 C38 C37 121.7(3)
C38 C39 C44 120.3(3)
C38 C39 C40 120.8(4)
C44 C39 C40 118.9(4)
C41 C40 C39 120.9(4)
C40 C41 C42 120.4(4)
C43 C42 C41 121.3(4)
C42 C43 C44 121.5(4)
C31 C44 C43 123.9(3)
C31 C44 C39 119.2(3)
C43 C44 C39 117.0(3)
Cl2 C45 Cl1 108.4(2)
Cl2 C45 Cl3 109.7(2)
Cl1 C45 Cl3 113.2(2)
C14 N1 C30 113.7(2)
C14 N1 C15 108.0(2)
C30 N1 C15 114.8(2)
C22 N2 C21 111.5(3)
C22 N2 C23 122.7(3)
C21 N2 C23 125.4(3)
C1 Fe1 C2 41.35(12)
C1 Fe1 C8 164.60(18)
C2 Fe1 C8 152.17(16)
C1 Fe1 C6 120.82(14)
C2 Fe1 C6 109.92(16)
C8 Fe1 C6 67.29(17)
C1 Fe1 C5 41.49(12)
C2 Fe1 C5 69.35(15)
C8 Fe1 C5 125.65(17)
C6 Fe1 C5 154.51(16)
C1 Fe1 C10 109.44(14)
C2 Fe1 C10 129.16(15)
C8 Fe1 C10 67.57(16)
C6 Fe1 C10 39.62(16)
C5 Fe1 C10 119.95(16)
C1 Fe1 C9 127.54(15)
C2 Fe1 C9 166.42(14)
C8 Fe1 C9 40.46(16)
C6 Fe1 C9 67.22(17)
C5 Fe1 C9 107.17(16)
C10 Fe1 C9 40.25(15)
C1 Fe1 C7 154.47(17)
C2 Fe1 C7 119.62(17)
C8 Fe1 C7 39.89(16)
C6 Fe1 C7 40.26(16)
C5 Fe1 C7 162.90(16)
C10 Fe1 C7 67.29(16)
C9 Fe1 C7 67.50(17)
C1 Fe1 C3 68.67(12)
C2 Fe1 C3 40.71(12)
C8 Fe1 C3 117.89(15)
C6 Fe1 C3 128.94(18)
C5 Fe1 C3 68.11(15)
C10 Fe1 C3 166.54(17)
C9 Fe1 C3 151.45(15)
C7 Fe1 C3 108.29(16)
C1 Fe1 C4 68.34(12)
C2 Fe1 C4 68.22(14)
C8 Fe1 C4 106.99(15)
C6 Fe1 C4 165.03(17)
C5 Fe1 C4 40.06(13)
C10 Fe1 C4 152.81(18)
C9 Fe1 C4 118.15(17)
C7 Fe1 C4 126.63(16)
C3 Fe1 C4 40.06(14)

loop_
_geom_bond_atom_site_label_1
_geom_bond_atom_site_label_2
_geom_bond_distance
C1 C2 1.429(4)
C1 C5 1.437(4)
C1 C11 1.470(4)
C1 Fe1 2.023(3)
C2 C3 1.418(4)
C2 Fe1 2.024(3)
C3 C4 1.407(5)
C3 Fe1 2.053(3)
C4 C5 1.401(4)
C4 Fe1 2.054(3)
C5 Fe1 2.034(3)
C6 C10 1.379(5)
C6 C7 1.402(5)
C6 Fe1 2.034(4)
C7 C8 1.388(6)
C7 Fe1 2.039(4)
C8 C9 1.406(5)
C8 Fe1 2.029(4)
C9 C10 1.401(5)
C9 Fe1 2.036(4)
C10 Fe1 2.035(4)
C11 O1 1.222(4)
C11 C12 1.522(4)
C12 C13 1.539(4)
C12 C15 1.552(4)
C13 C31 1.523(4)
C13 C14 1.529(4)
C14 N1 1.460(4)
C15 N1 1.466(4)
C15 C16 1.515(4)
C15 C22 1.551(4)
C16 C17 1.380(4)
C16 C21 1.388(4)
C17 C18 1.388(5)
C18 C19 1.378(5)
C19 C20 1.359(5)
C20 C21 1.372(5)
C21 N2 1.407(4)
C22 O2 1.204(4)
C22 N2 1.364(4)
C23 N2 1.461(4)
C23 C24 1.509(5)
C24 C25 1.364(5)
C24 C29 1.371(5)
C25 C26 1.379(5)
C26 C27 1.349(6)
C27 C28 1.365(6)
C28 C29 1.382(5)
C30 N1 1.462(4)
C31 C32 1.411(5)
C31 C44 1.415(4)
C32 C33 1.434(5)
C32 C37 1.439(5)
C33 C34 1.347(5)
C34 C35 1.411(6)
C35 C36 1.338(6)
C36 C37 1.422(5)
C37 C38 1.400(5)
C38 C39 1.370(5)
C39 C44 1.435(4)
C39 C40 1.438(5)
C40 C41 1.347(6)
C41 C42 1.386(6)
C42 C43 1.360(5)
C43 C44 1.424(5)
C45 Cl2 1.724(5)
C45 Cl1 1.724(4)
C45 Cl3 1.739(4)

loop_
_geom_torsion_atom_site_label_1
_geom_torsion_atom_site_label_2
_geom_torsion_atom_site_label_3
_geom_torsion_atom_site_label_4
_geom_torsion
C5 C1 C2 C3 -1.0(3)
C11 C1 C2 C3 -176.5(3)
Fe1 C1 C2 C3 -60.6(2)
C5 C1 C2 Fe1 59.6(2)
C11 C1 C2 Fe1 -115.9(3)
C1 C2 C3 C4 0.7(4)
Fe1 C2 C3 C4 -59.0(2)
C1 C2 C3 Fe1 59.7(2)
C2 C3 C4 C5 0.0(4)
Fe1 C3 C4 C5 -58.1(2)
C2 C3 C4 Fe1 58.1(2)
C3 C4 C5 C1 -0.6(4)
Fe1 C4 C5 C1 -59.2(2)
C3 C4 C5 Fe1 58.6(2)
C2 C1 C5 C4 1.0(3)
C11 C1 C5 C4 176.7(3)
Fe1 C1 C5 C4 60.4(2)
C2 C1 C5 Fe1 -59.4(2)
C11 C1 C5 Fe1 116.3(3)
C10 C6 C7 C8 -0.4(4)
Fe1 C6 C7 C8 59.6(3)
C10 C6 C7 Fe1 -60.0(3)
C6 C7 C8 C9 0.5(5)
Fe1 C7 C8 C9 60.1(3)
C6 C7 C8 Fe1 -59.6(3)
C7 C8 C9 C10 -0.5(4)
Fe1 C8 C9 C10 59.9(3)
C7 C8 C9 Fe1 -60.3(3)
C7 C6 C10 C9 0.1(4)
Fe1 C6 C10 C9 -59.7(3)
C7 C6 C10 Fe1 59.8(3)
C8 C9 C10 C6 0.2(4)
Fe1 C9 C10 C6 59.9(3)
C8 C9 C10 Fe1 -59.7(3)
C2 C1 C11 O1 -178.3(3)
C5 C1 C11 O1 7.0(5)
Fe1 C1 C11 O1 93.3(3)
C2 C1 C11 C12 1.9(5)
C5 C1 C11 C12 -172.9(3)
Fe1 C1 C11 C12 -86.6(3)
O1 C11 C12 C13 -28.7(4)
C1 C11 C12 C13 151.2(3)
O1 C11 C12 C15 87.1(3)
C1 C11 C12 C15 -93.0(3)
C11 C12 C13 C31 -78.7(4)
C15 C12 C13 C31 158.2(3)
C11 C12 C13 C14 150.0(3)
C15 C12 C13 C14 26.9(3)
C31 C13 C14 N1 -134.3(3)
C12 C13 C14 N1 -4.3(4)
C11 C12 C15 N1 -161.8(2)
C13 C12 C15 N1 -39.7(3)
C11 C12 C15 C16 -32.7(3)
C13 C12 C15 C16 89.4(3)
C11 C12 C15 C22 83.4(3)
C13 C12 C15 C22 -154.5(3)
N1 C15 C16 C17 57.1(4)
C22 C15 C16 C17 174.8(3)
C12 C15 C16 C17 -64.1(4)
N1 C15 C16 C21 -118.6(3)
C22 C15 C16 C21 -0.9(3)
C12 C15 C16 C21 120.2(3)
C21 C16 C17 C18 -0.1(5)
C15 C16 C17 C18 -175.4(3)
C16 C17 C18 C19 0.8(5)
C17 C18 C19 C20 -1.2(6)
C18 C19 C20 C21 1.0(6)
C19 C20 C21 C16 -0.3(5)
C19 C20 C21 N2 177.5(3)
C17 C16 C21 C20 -0.1(5)
C15 C16 C21 C20 176.2(3)
C17 C16 C21 N2 -178.3(3)
C15 C16 C21 N2 -2.0(3)
N1 C15 C22 O2 -52.1(4)
C16 C15 C22 O2 -176.2(3)
C12 C15 C22 O2 58.8(4)
N1 C15 C22 N2 127.7(3)
C16 C15 C22 N2 3.6(3)
C12 C15 C22 N2 -121.4(3)
N2 C23 C24 C25 -133.7(4)
N2 C23 C24 C29 46.9(5)
C29 C24 C25 C26 -0.9(6)
C23 C24 C25 C26 179.7(4)
C24 C25 C26 C27 0.4(7)
C25 C26 C27 C28 0.3(7)
C26 C27 C28 C29 -0.4(7)
C25 C24 C29 C28 0.8(6)
C23 C24 C29 C28 -179.8(4)
C27 C28 C29 C24 -0.2(6)
C14 C13 C31 C32 63.7(4)
C12 C13 C31 C32 -61.6(4)
C14 C13 C31 C44 -116.2(3)
C12 C13 C31 C44 118.5(3)
C44 C31 C32 C33 176.3(3)
C13 C31 C32 C33 -3.6(4)
C44 C31 C32 C37 -3.8(4)
C13 C31 C32 C37 176.3(3)
C31 C32 C33 C34 177.0(3)
C37 C32 C33 C34 -3.0(5)
C32 C33 C34 C35 1.9(5)
C33 C34 C35 C36 -0.2(6)
C34 C35 C36 C37 -0.3(6)
C35 C36 C37 C38 178.8(4)
C35 C36 C37 C32 -1.0(5)
C31 C32 C37 C38 2.7(4)
C33 C32 C37 C38 -177.3(3)
C31 C32 C37 C36 -177.4(3)
C33 C32 C37 C36 2.5(4)
C36 C37 C38 C39 -179.4(3)
C32 C37 C38 C39 0.4(5)
C37 C38 C39 C44 -2.5(5)
C37 C38 C39 C40 176.5(3)
C38 C39 C40 C41 -178.3(3)
C44 C39 C40 C41 0.8(5)
C39 C40 C41 C42 -1.7(6)
C40 C41 C42 C43 1.1(6)
C41 C42 C43 C44 0.4(6)
C32 C31 C44 C43 -176.4(3)
C13 C31 C44 C43 3.5(4)
C32 C31 C44 C39 1.7(4)
C13 C31 C44 C39 -178.4(3)
C42 C43 C44 C31 176.9(3)
C42 C43 C44 C39 -1.2(5)
C38 C39 C44 C31 1.4(4)
C40 C39 C44 C31 -177.6(3)
C38 C39 C44 C43 179.7(3)
C40 C39 C44 C43 0.6(4)
C13 C14 N1 C30 -150.7(3)
C13 C14 N1 C15 -22.1(3)
C16 C15 N1 C14 -89.7(3)
C22 C15 N1 C14 156.1(3)
C12 C15 N1 C14 39.0(3)
C16 C15 N1 C30 38.3(4)
C22 C15 N1 C30 -75.9(3)
C12 C15 N1 C30 167.0(3)
O2 C22 N2 C21 174.7(3)
C15 C22 N2 C21 -5.1(3)
O2 C22 N2 C23 2.3(5)
C15 C22 N2 C23 -177.5(3)
C20 C21 N2 C22 -173.4(3)
C16 C21 N2 C22 4.6(4)
C20 C21 N2 C23 -1.2(5)
C16 C21 N2 C23 176.8(3)
C24 C23 N2 C22 -131.2(3)
C24 C23 N2 C21 57.4(5)
C5 C1 Fe1 C2 -118.6(3)
C11 C1 Fe1 C2 123.0(3)
C2 C1 Fe1 C8 156.2(5)
C5 C1 Fe1 C8 37.6(6)
C11 C1 Fe1 C8 -80.7(6)
C2 C1 Fe1 C6 -85.6(2)
C5 C1 Fe1 C6 155.8(2)
C11 C1 Fe1 C6 37.5(3)
C2 C1 Fe1 C5 118.6(3)
C11 C1 Fe1 C5 -118.3(3)
C2 C1 Fe1 C10 -127.8(2)
C5 C1 Fe1 C10 113.6(2)
C11 C1 Fe1 C10 -4.7(3)
C2 C1 Fe1 C9 -169.2(2)
C5 C1 Fe1 C9 72.1(2)
C11 C1 Fe1 C9 -46.2(3)
C2 C1 Fe1 C7 -49.9(4)
C5 C1 Fe1 C7 -168.6(3)
C11 C1 Fe1 C7 73.1(4)
C2 C1 Fe1 C3 37.99(19)
C5 C1 Fe1 C3 -80.6(2)
C11 C1 Fe1 C3 161.0(3)
C2 C1 Fe1 C4 81.2(2)
C5 C1 Fe1 C4 -37.45(19)
C11 C1 Fe1 C4 -155.8(3)
C3 C2 Fe1 C1 118.5(3)
C3 C2 Fe1 C8 -48.3(4)
C1 C2 Fe1 C8 -166.7(3)
C3 C2 Fe1 C6 -127.1(2)
C1 C2 Fe1 C6 114.4(2)
C3 C2 Fe1 C5 80.0(2)
C1 C2 Fe1 C5 -38.41(17)
C3 C2 Fe1 C10 -167.5(2)
C1 C2 Fe1 C10 74.0(3)
C3 C2 Fe1 C9 157.6(6)
C1 C2 Fe1 C9 39.1(7)
C3 C2 Fe1 C7 -83.8(3)
C1 C2 Fe1 C7 157.7(2)
C1 C2 Fe1 C3 -118.5(3)
C3 C2 Fe1 C4 36.9(2)
C1 C2 Fe1 C4 -81.5(2)
C7 C8 Fe1 C1 162.8(5)
C9 C8 Fe1 C1 43.9(6)
C7 C8 Fe1 C2 -52.0(4)
C9 C8 Fe1 C2 -170.9(3)
C7 C8 Fe1 C6 37.9(2)
C9 C8 Fe1 C6 -81.0(3)
C7 C8 Fe1 C5 -167.4(2)
C9 C8 Fe1 C5 73.7(3)
C7 C8 Fe1 C10 80.9(3)
C9 C8 Fe1 C10 -38.0(2)
C7 C8 Fe1 C9 118.9(4)
C9 C8 Fe1 C7 -118.9(4)
C7 C8 Fe1 C3 -85.4(3)
C9 C8 Fe1 C3 155.7(2)
C7 C8 Fe1 C4 -127.4(2)
C9 C8 Fe1 C4 113.7(3)
C10 C6 Fe1 C1 -83.5(3)
C7 C6 Fe1 C1 157.2(2)
C10 C6 Fe1 C2 -128.0(2)
C7 C6 Fe1 C2 112.7(3)
C10 C6 Fe1 C8 81.8(3)
C7 C6 Fe1 C8 -37.5(2)
C10 C6 Fe1 C5 -44.4(5)
C7 C6 Fe1 C5 -163.7(3)
C7 C6 Fe1 C10 -119.3(4)
C10 C6 Fe1 C9 37.7(2)
C7 C6 Fe1 C9 -81.6(3)
C10 C6 Fe1 C7 119.3(4)
C10 C6 Fe1 C3 -169.9(2)
C7 C6 Fe1 C3 70.7(3)
C10 C6 Fe1 C4 152.0(6)
C7 C6 Fe1 C4 32.6(8)
C4 C5 Fe1 C1 -118.6(3)
C4 C5 Fe1 C2 -80.3(2)
C1 C5 Fe1 C2 38.28(17)
C4 C5 Fe1 C8 72.9(3)
C1 C5 Fe1 C8 -168.5(2)
C4 C5 Fe1 C6 -173.5(4)
C1 C5 Fe1 C6 -54.9(4)
C4 C5 Fe1 C10 155.5(2)
C1 C5 Fe1 C10 -85.9(2)
C4 C5 Fe1 C9 113.6(2)
C1 C5 Fe1 C9 -127.8(2)
C4 C5 Fe1 C7 44.5(6)
C1 C5 Fe1 C7 163.1(5)
C4 C5 Fe1 C3 -36.5(2)
C1 C5 Fe1 C3 82.1(2)
C1 C5 Fe1 C4 118.6(3)
C6 C10 Fe1 C1 115.2(2)
C9 C10 Fe1 C1 -125.7(2)
C6 C10 Fe1 C2 72.9(3)
C9 C10 Fe1 C2 -168.0(2)
C6 C10 Fe1 C8 -81.0(3)
C9 C10 Fe1 C8 38.1(3)
C9 C10 Fe1 C6 119.2(3)
C6 C10 Fe1 C5 159.7(2)
C9 C10 Fe1 C5 -81.2(3)
C6 C10 Fe1 C9 -119.2(3)
C6 C10 Fe1 C7 -37.6(2)
C9 C10 Fe1 C7 81.5(3)
C6 C10 Fe1 C3 35.7(7)
C9 C10 Fe1 C3 154.8(6)
C6 C10 Fe1 C4 -164.6(3)
C9 C10 Fe1 C4 -45.4(4)
C10 C9 Fe1 C1 75.1(3)
C8 C9 Fe1 C1 -166.6(2)
C10 C9 Fe1 C2 43.4(8)
C8 C9 Fe1 C2 161.7(6)
C10 C9 Fe1 C8 -118.4(4)
C10 C9 Fe1 C6 -37.2(2)
C8 C9 Fe1 C6 81.2(3)
C10 C9 Fe1 C5 116.3(2)
C8 C9 Fe1 C5 -125.3(3)
C8 C9 Fe1 C10 118.4(4)
C10 C9 Fe1 C7 -80.9(3)
C8 C9 Fe1 C7 37.4(2)
C10 C9 Fe1 C3 -168.0(3)
C8 C9 Fe1 C3 -49.7(4)
C10 C9 Fe1 C4 158.3(2)
C8 C9 Fe1 C4 -83.3(3)
C8 C7 Fe1 C1 -169.5(3)
C6 C7 Fe1 C1 -50.7(5)
C8 C7 Fe1 C2 155.0(2)
C6 C7 Fe1 C2 -86.3(3)
C6 C7 Fe1 C8 118.8(4)
C8 C7 Fe1 C6 -118.8(4)
C8 C7 Fe1 C5 37.0(6)
C6 C7 Fe1 C5 155.8(5)
C8 C7 Fe1 C10 -81.7(3)
C6 C7 Fe1 C10 37.1(3)
C8 C7 Fe1 C9 -37.9(2)
C6 C7 Fe1 C9 80.8(3)
C8 C7 Fe1 C3 111.9(2)
C6 C7 Fe1 C3 -129.3(3)
C8 C7 Fe1 C4 71.2(3)
C6 C7 Fe1 C4 -170.0(3)
C4 C3 Fe1 C1 81.3(2)
C2 C3 Fe1 C1 -38.6(2)
C4 C3 Fe1 C2 119.9(3)
C4 C3 Fe1 C8 -83.4(3)
C2 C3 Fe1 C8 156.8(2)
C4 C3 Fe1 C6 -165.7(2)
C2 C3 Fe1 C6 74.5(3)
C4 C3 Fe1 C5 36.51(19)
C2 C3 Fe1 C5 -83.4(2)
C4 C3 Fe1 C10 165.8(6)
C2 C3 Fe1 C10 45.9(7)
C4 C3 Fe1 C9 -49.3(4)
C2 C3 Fe1 C9 -169.2(3)
C4 C3 Fe1 C7 -125.7(2)
C2 C3 Fe1 C7 114.5(2)
C2 C3 Fe1 C4 -119.9(3)
C5 C4 Fe1 C1 38.7(2)
C3 C4 Fe1 C1 -82.2(2)
C5 C4 Fe1 C2 83.4(2)
C3 C4 Fe1 C2 -37.52(19)
C5 C4 Fe1 C8 -125.7(2)
C3 C4 Fe1 C8 113.4(2)
C5 C4 Fe1 C6 169.1(6)
C3 C4 Fe1 C6 48.2(7)
C3 C4 Fe1 C5 -120.9(3)
C5 C4 Fe1 C10 -51.9(4)
C3 C4 Fe1 C10 -172.8(3)
C5 C4 Fe1 C9 -83.3(2)
C3 C4 Fe1 C9 155.7(2)
C5 C4 Fe1 C7 -165.1(2)
C3 C4 Fe1 C7 74.0(3)
C5 C4 Fe1 C3 120.9(3)
